data_4350734
loop_
_publ_author_name
'Chen, Sa'
'Shang, Ran'
'Hu, Ke-Li'
'Wang, Zhe-Ming'
'Gao, Song'

_publ_section_title
;
 [NH2NH3][M(HCOO)3] (M = Mn2+, Zn2+, Co2+and Mg2+): structural phase
 transitions, prominent dielectric anomalies and negative thermal
 expansion, and magnetic ordering
;
_journal_issue 1
_journal_name_full 'Inorg. Chem. Front.'
_journal_page_first 83
_journal_paper_doi 10.1039/C3QI00034F
_journal_volume 1
_journal_year 2014
_chemical_formula_sum 'C3 H8 Mg N2 O6'
_chemical_formula_weight 192.42
_space_group_IT_number 19
_space_group_name_Hall 'P 2ac 2ab'
_space_group_name_H-M_alt 'P 21 21 21'
_symmetry_cell_setting orthorhombic
_symmetry_space_group_name_H-M 'P 21 21 21'
_atom_sites_solution_hydrogens difmap
_atom_sites_solution_primary direct
_atom_sites_solution_secondary difmap
_audit_creation_method SHELXL-97
_cell_angle_alpha 90.00
_cell_angle_beta 90.00
_cell_angle_gamma 90.00
_cell_formula_units_Z 4
_cell_length_a 7.8999(2)
_cell_length_b 13.7505(4)
_cell_length_c 7.3829(2)
_cell_measurement_reflns_used 7051
_cell_measurement_temperature 110
_cell_measurement_theta_max 28.283
_cell_measurement_theta_min 3.395
_cell_volume 801.99(4)
_computing_cell_refinement 'HKL Scalepack (Otwinowski & Minor, 1997)'
_computing_data_collection 'KappaCCD (Nonius B. V., 1998)'
_computing_data_reduction 'HKL Denzo (Otwinowski & Minor, 1997) & maXus (Mackay et al., 1998)'
_computing_molecular_graphics 'Bruker SHELXTL V5.1 (Sheldrick, 1998)'
_computing_publication_material 'SHELXL-97 (Sheldrick, 1997)'
_computing_structure_refinement 'SHELXL-97 (Sheldrick, 1997)'
_computing_structure_solution 'SHELXS-97 (Sheldrick, 1997)'
_diffrn_ambient_temperature 110
_diffrn_detector_area_resol_mean 9
_diffrn_measured_fraction_theta_full 0.997
_diffrn_measured_fraction_theta_max 0.997
_diffrn_measurement_device_type 'NONIUS KappaCCD'
_diffrn_measurement_method CCD
_diffrn_radiation_monochromator graphite
_diffrn_radiation_source 'fine-focus sealed tube'
_diffrn_radiation_type MoK\a
_diffrn_radiation_wavelength 0.71073
_diffrn_reflns_av_R_equivalents 0.0329
_diffrn_reflns_av_sigmaI/netI 0.0231
_diffrn_reflns_limit_h_max 10
_diffrn_reflns_limit_h_min -10
_diffrn_reflns_limit_k_max 18
_diffrn_reflns_limit_k_min -18
_diffrn_reflns_limit_l_max 9
_diffrn_reflns_limit_l_min -9
_diffrn_reflns_number 14126
_diffrn_reflns_theta_full 28.29
_diffrn_reflns_theta_max 28.29
_diffrn_reflns_theta_min 3.78
_diffrn_standards_decay_% 0
_exptl_absorpt_coefficient_mu 0.219
_exptl_absorpt_correction_T_max 0.953
_exptl_absorpt_correction_T_min 0.877
_exptl_absorpt_correction_type multi-scan
_exptl_absorpt_process_details
;
multi-scan from symmetry-related measurements 
 Sortav (Blessing 1995, 1997)
;
_exptl_crystal_colour colorless
_exptl_crystal_density_diffrn 1.594
_exptl_crystal_density_method 'not measured'
_exptl_crystal_description block
_exptl_crystal_F_000 400
_exptl_crystal_size_max 0.40
_exptl_crystal_size_mid 0.40
_exptl_crystal_size_min 0.23
_refine_diff_density_max 0.177
_refine_diff_density_min -0.219
_refine_diff_density_rms 0.049
_refine_ls_abs_structure_details 'Flack H D (1983), Acta Cryst. A39, 876-881'
_refine_ls_abs_structure_Flack -0.1(2)
_refine_ls_extinction_coef 0.008(2)
_refine_ls_extinction_expression Fc^*^=kFc[1+0.001xFc^2^\l^3^/sin(2\q)]^-1/4^
_refine_ls_extinction_method SHELXL
_refine_ls_goodness_of_fit_ref 1.141
_refine_ls_hydrogen_treatment constr.
_refine_ls_matrix_type full
_refine_ls_number_parameters 117
_refine_ls_number_reflns 1993
_refine_ls_number_restraints 5
_refine_ls_restrained_S_all 1.146
_refine_ls_R_factor_all 0.0285
_refine_ls_R_factor_gt 0.0249
_refine_ls_shift/su_max 0.000
_refine_ls_shift/su_mean 0.000
_refine_ls_structure_factor_coef Fsqd
_refine_ls_weighting_details 'calc w=1/[\s^2^(Fo^2^)+(0.0296P)^2^+0.2017P] where P=(Fo^2^+2Fc^2^)/3'
_refine_ls_weighting_scheme calc
_refine_ls_wR_factor_gt 0.0644
_refine_ls_wR_factor_ref 0.0652
_reflns_number_gt 1864
_reflns_number_total 1993
_reflns_threshold_expression >2sigma(I)
_cod_data_source_file c3qi00034f.txt
_cod_data_source_block 4Mg-110K
_cod_depositor_comments
;
The following automatic conversions were performed:

data item '_symmetry_cell_setting' value 'Orthorhombic' was changed
to 'orthorhombic' in accordance with the
/home/saulius/struct/COD-crude-data/automatic-downloads/DataCite-retrospective/RSC/depositions/lib/dictionaries/cif_core.dic
dictionary named 'cif_core.dic' version 2.4.2 last updated on
2011-04-26.

Automatic conversion script
Id: cif_fix_values 6909 2019-04-08 15:41:33Z antanas 
;
_cod_original_sg_symbol_H-M 'P 2(1)2(1)2(1)'
_cod_database_code 4350734

loop_
_symmetry_equiv_pos_as_xyz
'x, y, z'
'-x+1/2, -y, z+1/2'
'-x, y+1/2, -z+1/2'
'x+1/2, -y+1/2, -z'

loop_
_atom_site_label
_atom_site_type_symbol
_atom_site_fract_x
_atom_site_fract_y
_atom_site_fract_z
_atom_site_U_iso_or_equiv
_atom_site_adp_type
_atom_site_occupancy
_atom_site_symmetry_multiplicity
_atom_site_calc_flag
_atom_site_refinement_flags
Mg1 Mg 0.22098(6) 0.16484(3) 0.26001(6) 0.01034(12) Uani 1 1 d .
O1 O 0.10328(14) 0.26967(8) 0.10864(15) 0.0178(2) Uani 1 1 d .
O2 O -0.07224(13) 0.33370(8) -0.09239(14) 0.0160(2) Uani 1 1 d .
O3 O 0.30787(12) 0.28667(7) 0.40332(14) 0.0138(2) Uani 1 1 d .
O4 O 0.50494(13) 0.35375(7) 0.57942(15) 0.0167(2) Uani 1 1 d .
O5 O 0.11756(13) 0.04786(8) 0.11992(15) 0.0154(2) Uani 1 1 d .
O6 O 0.13469(13) -0.07215(7) -0.08066(15) 0.0159(2) Uani 1 1 d .
C1 C -0.01279(19) 0.26418(10) -0.0047(2) 0.0156(3) Uani 1 1 d .
H1 H -0.0601 0.2017 -0.0263 0.019 Uiso 1 1 calc R
C2 C 0.44413(18) 0.28509(11) 0.4922(2) 0.0153(3) Uani 1 1 d .
H2 H 0.5059 0.2258 0.4923 0.018 Uiso 1 1 calc R
C3 C 0.19567(18) -0.00285(10) 0.0055(2) 0.0152(3) Uani 1 1 d .
H3 H 0.3108 0.0131 -0.0169 0.018 Uiso 1 1 calc R
N1 N 0.18059(15) 0.46369(9) 0.2400(2) 0.0181(3) Uani 1 1 d D
H11 H 0.0705 0.4736 0.2711 0.027 Uiso 1 1 calc R
H12 H 0.2144 0.4041 0.2798 0.027 Uiso 1 1 calc R
H13 H 0.1913 0.4666 0.1174 0.027 Uiso 1 1 calc R
N2 N 0.28515(19) 0.53817(11) 0.3222(2) 0.0232(3) Uani 1 1 d D
H21 H 0.3929(10) 0.5303(10) 0.273(2) 0.035 Uiso 1 1 d D
H22 H 0.2451(18) 0.5968(6) 0.277(2) 0.035 Uiso 1 1 d D

loop_
_atom_site_aniso_label
_atom_site_aniso_U_11
_atom_site_aniso_U_22
_atom_site_aniso_U_33
_atom_site_aniso_U_23
_atom_site_aniso_U_13
_atom_site_aniso_U_12
Mg1 0.0105(2) 0.0098(2) 0.0107(2) 0.00011(19) -0.00008(19) 0.00030(18)
O1 0.0198(6) 0.0156(5) 0.0179(6) -0.0003(4) -0.0070(4) 0.0024(4)
O2 0.0153(5) 0.0152(5) 0.0176(5) 0.0018(5) -0.0045(4) 0.0002(4)
O3 0.0126(5) 0.0138(5) 0.0151(5) -0.0008(4) -0.0034(4) -0.0015(4)
O4 0.0146(5) 0.0166(5) 0.0187(5) -0.0042(5) -0.0043(4) 0.0000(4)
O5 0.0143(5) 0.0154(5) 0.0166(5) -0.0048(4) 0.0009(4) -0.0003(4)
O6 0.0152(5) 0.0144(5) 0.0182(5) -0.0056(4) 0.0023(5) -0.0005(4)
C1 0.0156(7) 0.0143(7) 0.0167(7) -0.0002(6) -0.0033(6) 0.0008(6)
C2 0.0141(7) 0.0141(7) 0.0176(7) -0.0015(6) -0.0015(6) 0.0004(6)
C3 0.0118(6) 0.0158(7) 0.0180(7) -0.0029(6) 0.0022(6) -0.0008(6)
N1 0.0152(6) 0.0172(6) 0.0219(7) -0.0008(6) 0.0008(6) -0.0001(5)
N2 0.0198(7) 0.0199(7) 0.0300(8) -0.0025(6) -0.0018(6) -0.0044(6)

loop_
_atom_type_symbol
_atom_type_description
_atom_type_scat_dispersion_real
_atom_type_scat_dispersion_imag
_atom_type_scat_source
C C 0.0033 0.0016 'International Tables Vol C Tables 4.2.6.8 and 6.1.1.4'
H H 0.0000 0.0000 'International Tables Vol C Tables 4.2.6.8 and 6.1.1.4'
N N 0.0061 0.0033 'International Tables Vol C Tables 4.2.6.8 and 6.1.1.4'
O O 0.0106 0.0060 'International Tables Vol C Tables 4.2.6.8 and 6.1.1.4'
Mg Mg 0.0486 0.0363 'International Tables Vol C Tables 4.2.6.8 and 6.1.1.4'

loop_
_geom_angle_atom_site_label_1
_geom_angle_atom_site_label_2
_geom_angle_atom_site_label_3
_geom_angle
_geom_angle_site_symmetry_1
_geom_angle_site_symmetry_3
O1 Mg1 O2 91.46(5) . 4
O1 Mg1 O6 172.40(5) . 2
O2 Mg1 O6 84.86(4) 4 2
O1 Mg1 O5 95.44(5) . .
O2 Mg1 O5 91.17(5) 4 .
O6 Mg1 O5 91.30(5) 2 .
O1 Mg1 O4 91.42(5) . 4_456
O2 Mg1 O4 173.13(5) 4 4_456
O6 Mg1 O4 92.98(5) 2 4_456
O5 Mg1 O4 82.35(4) . 4_456
O1 Mg1 O3 82.05(4) . .
O2 Mg1 O3 92.06(4) 4 .
O6 Mg1 O3 91.42(4) 2 .
O5 Mg1 O3 175.95(5) . .
O4 Mg1 O3 94.51(4) 4_456 .
C1 O1 Mg1 131.26(10) . .
C1 O2 Mg1 128.43(10) . 4_455
C2 O3 Mg1 121.89(10) . .
C2 O4 Mg1 121.13(10) . 4_556
C3 O5 Mg1 124.77(10) . .
C3 O6 Mg1 123.23(10) . 2_554
O1 C1 O2 125.50(14) . .
O1 C1 H1 117.2 . .
O2 C1 H1 117.2 . .
O4 C2 O3 126.02(14) . .
O4 C2 H2 117.0 . .
O3 C2 H2 117.0 . .
O6 C3 O5 125.38(14) . .
O6 C3 H3 117.3 . .
O5 C3 H3 117.3 . .
N2 N1 H11 109.5 . .
N2 N1 H12 109.5 . .
H11 N1 H12 109.5 . .
N2 N1 H13 109.5 . .
H11 N1 H13 109.5 . .
H12 N1 H13 109.5 . .
N1 N2 H21 106.0(8) . .
N1 N2 H22 105.6(8) . .
H21 N2 H22 105.8(11) . .

loop_
_geom_bond_atom_site_label_1
_geom_bond_atom_site_label_2
_geom_bond_distance
_geom_bond_site_symmetry_2
Mg1 O1 2.0472(11) .
Mg1 O2 2.0495(11) 4
Mg1 O6 2.0757(11) 2
Mg1 O5 2.0796(11) .
Mg1 O4 2.0937(11) 4_456
Mg1 O3 2.0969(11) .
O1 C1 1.2437(19) .
O2 C1 1.2463(18) .
O2 Mg1 2.0495(11) 4_455
O3 C2 1.2609(18) .
O4 C2 1.2396(19) .
O4 Mg1 2.0937(11) 4_556
O5 C3 1.2571(18) .
O6 C3 1.2429(17) .
O6 Mg1 2.0757(11) 2_554
C1 H1 0.9500 .
C2 H2 0.9500 .
C3 H3 0.9500 .
N1 N2 1.4492(19) .
N1 H11 0.9100 .
N1 H12 0.9100 .
N1 H13 0.9100 .
N2 H21 0.931(8) .
N2 H22 0.929(8) .

loop_
_geom_hbond_atom_site_label_D
_geom_hbond_atom_site_label_H
_geom_hbond_atom_site_label_A
_geom_hbond_distance_DH
_geom_hbond_distance_HA
_geom_hbond_distance_DA
_geom_hbond_angle_DHA
_geom_hbond_site_symmetry_A
N1 H11 O5 0.91 1.97 2.8208(17) 154.1 3
N1 H12 O3 0.91 2.00 2.8966(17) 169.8 .
N1 H12 O1 0.91 2.41 2.9035(16) 114.5 .
N1 H13 N2 0.91 2.19 3.096(2) 175.8 2_564
N2 H21 O6 0.931(8) 2.449(11) 3.3202(19) 155.7(14) 4
N2 H21 O2 0.931(8) 2.548(12) 2.9402(18) 105.7(10) 2_565
N2 H22 O4 0.929(8) 2.547(12) 3.2671(19) 134.6(9) 2_564
